data_7226277
loop_
_publ_author_name
'Sun, Yantao'
'Cui, Zili'
'Chen, Lichuan'
'Lu, Xiaofeng'
'Wu, Yuewei'
'Zhang, Haoli'
'Shao, Xiangfeng'

_publ_section_title
;
 Aryl-Fused Tetrathianaphthalene (TTN): Synthesis, Structures, Properties,
 and Cocrystals with Fullerenes
;
_journal_name_full 'RSC Adv.'
_journal_paper_doi 10.1039/C6RA18945H
_journal_year 2016
_chemical_formula_moiety 'C15 H12 S8'
_chemical_formula_sum 'C15 H12 S8'
_chemical_formula_weight 448.74
_chemical_melting_point 567.7
_chemical_name_common TTN3
_chemical_name_systematic
;
TTN3
;
_space_group_IT_number 14
_symmetry_cell_setting monoclinic
_symmetry_space_group_name_Hall '-P 2ybc'
_symmetry_space_group_name_H-M 'P 1 21/c 1'
_atom_sites_solution_hydrogens geom
_atom_sites_solution_primary direct
_atom_sites_solution_secondary difmap
_audit_creation_method SHELXL-97
_audit_update_record
;
2016-07-13 deposited with the CCDC.
2016-08-15 downloaded from the CCDC.
;
_cell_angle_alpha 90.00
_cell_angle_beta 91.764(6)
_cell_angle_gamma 90.00
_cell_formula_units_Z 2
_cell_length_a 8.8305(6)
_cell_length_b 7.1569(5)
_cell_length_c 15.0030(9)
_cell_measurement_reflns_used 2320
_cell_measurement_temperature 293(2)
_cell_measurement_theta_max 70.7140
_cell_measurement_theta_min 5.9020
_cell_volume 947.73(11)
_computing_cell_refinement
;
CrysAlisPro, Agilent Technologies,
Version 1.171.36.28 (release 01-02-2013 CrysAlis171 .NET)
(compiled Feb  1 2013,16:14:44)
;
_computing_data_collection
;
CrysAlisPro, Agilent Technologies,
Version 1.171.36.28 (release 01-02-2013 CrysAlis171 .NET)
(compiled Feb  1 2013,16:14:44)
;
_computing_data_reduction
;
CrysAlisPro, Agilent Technologies,
Version 1.171.36.28 (release 01-02-2013 CrysAlis171 .NET)
(compiled Feb  1 2013,16:14:44)
;
_computing_molecular_graphics Ortep3
_computing_publication_material Ortep3
_computing_structure_refinement 'SHELXL-97 (Sheldrick, 1997)'
_computing_structure_solution SIR2004
_diffrn_ambient_temperature 293(2)
_diffrn_detector_area_resol_mean 16.0733
_diffrn_measured_fraction_theta_full 0.988
_diffrn_measured_fraction_theta_max 0.988
_diffrn_measurement_device_type 'SuperNova, Dual, Cu at zero, Eos'
_diffrn_measurement_method '\w scans'
_diffrn_radiation_monochromator mirror
_diffrn_radiation_source 'SuperNova (Cu) X-ray Source'
_diffrn_radiation_type CuK\a
_diffrn_radiation_wavelength 1.54184
_diffrn_reflns_av_R_equivalents 0.0456
_diffrn_reflns_av_sigmaI/netI 0.0385
_diffrn_reflns_limit_h_max 10
_diffrn_reflns_limit_h_min -10
_diffrn_reflns_limit_k_max 8
_diffrn_reflns_limit_k_min -7
_diffrn_reflns_limit_l_max 18
_diffrn_reflns_limit_l_min -18
_diffrn_reflns_number 4608
_diffrn_reflns_theta_full 70.78
_diffrn_reflns_theta_max 70.78
_diffrn_reflns_theta_min 5.90
_exptl_absorpt_coefficient_mu 8.677
_exptl_absorpt_correction_T_max 1.0000
_exptl_absorpt_correction_T_min 0.26659
_exptl_absorpt_correction_type multi-scan
_exptl_absorpt_process_details
;
CrysAlisPro, Agilent Technologies,
Version 1.171.36.28 (release 01-02-2013 CrysAlis171 .NET)
(compiled Feb  1 2013,16:14:44)
Empirical absorption correction using spherical harmonics,
 implemented in SCALE3 ABSPACK scaling algorithm.
;
_exptl_crystal_colour white
_exptl_crystal_density_diffrn 1.572
_exptl_crystal_density_meas ?
_exptl_crystal_density_method 'not measured'
_exptl_crystal_description block
_exptl_crystal_F_000 460
_exptl_crystal_size_max 0.33
_exptl_crystal_size_mid 0.24
_exptl_crystal_size_min 0.11
_refine_diff_density_max 0.405
_refine_diff_density_min -0.609
_refine_diff_density_rms 0.120
_refine_ls_extinction_method none
_refine_ls_goodness_of_fit_ref 1.036
_refine_ls_hydrogen_treatment constr
_refine_ls_matrix_type full
_refine_ls_number_parameters 108
_refine_ls_number_reflns 1803
_refine_ls_number_restraints 0
_refine_ls_restrained_S_all 1.036
_refine_ls_R_factor_all 0.0576
_refine_ls_R_factor_gt 0.0547
_refine_ls_shift/su_max 0.001
_refine_ls_shift/su_mean 0.000
_refine_ls_structure_factor_coef Fsqd
_refine_ls_weighting_details 'calc w=1/[\s^2^(Fo^2^)+(0.1056P)^2^+0.1554P] where P=(Fo^2^+2Fc^2^)/3'
_refine_ls_weighting_scheme calc
_refine_ls_wR_factor_gt 0.1416
_refine_ls_wR_factor_ref 0.1467
_reflns_number_gt 1627
_reflns_number_total 1803
_reflns_threshold_expression >2sigma(I)
_cod_data_source_file c6ra18945h2.cif
_cod_data_source_block TTN3
_cod_depositor_comments
;
The following automatic conversions were performed:

'_exptl_crystal_density_meas' value 'not measured' was changed to '?'
- the value is perceived as not measured.

Automatic conversion script
Id: cif_fix_values 4268 2015-11-12 08:31:59Z antanas 

2019-01-05
Formula fixed to be consistent with given Z value
                 miguel
;
_cod_original_formula_weight 224.36
_cod_original_sg_symbol_H-M P21/c
_cod_original_formula_sum 'C7.50 H6 S4'
_cod_database_code 7226277

loop_
_symmetry_equiv_pos_as_xyz
'x, y, z'
'-x, y+1/2, -z+1/2'
'-x, -y, -z'
'x, -y-1/2, z-1/2'

loop_
_atom_site_label
_atom_site_type_symbol
_atom_site_fract_x
_atom_site_fract_y
_atom_site_fract_z
_atom_site_U_iso_or_equiv
_atom_site_adp_type
_atom_site_occupancy
_atom_site_symmetry_multiplicity
_atom_site_calc_flag
_atom_site_refinement_flags
S1 S 0.72301(7) 0.63645(9) 0.51737(4) 0.0307(3) Uani 1 1 d .
S2 S 0.61117(7) 0.34902(10) 0.39183(4) 0.0319(3) Uani 1 1 d .
S3 S 0.24911(8) 0.38763(10) 0.19893(4) 0.0352(3) Uani 1 1 d .
S4 S 0.10977(13) 0.87485(16) 0.45030(8) 0.0682(4) Uani 1 1 d .
C6 C 0.9874(3) 0.6044(5) 0.6791(2) 0.0412(7) Uani 1 1 d .
H6A H 1.0333 0.7222 0.6945 0.062 Uiso 1 1 calc R
H6B H 1.0034 0.5776 0.6174 0.062 Uiso 1 1 calc R
H6C H 1.0323 0.5076 0.7155 0.062 Uiso 1 1 calc R
C5 C 0.8202(3) 0.6136(4) 0.69473(17) 0.0297(6) Uani 1 1 d .
C4 C 0.7027(3) 0.6254(3) 0.63411(17) 0.0254(5) Uani 1 1 d .
C1 C 0.5683(3) 0.4967(3) 0.48166(15) 0.0255(5) Uani 1 1 d .
C2 C 0.4418(3) 0.3696(3) 0.32711(16) 0.0246(5) Uani 1 1 d .
C3 C 0.4363(3) 0.3779(3) 0.23640(17) 0.0276(6) Uani 1 1 d .
C7 C 0.5645(4) 0.3768(4) 0.17314(18) 0.0363(7) Uani 1 1 d .
H7A H 0.6029 0.2519 0.1678 0.054 Uiso 1 1 calc R
H7B H 0.6438 0.4575 0.1954 0.054 Uiso 1 1 calc R
H7C H 0.5289 0.4201 0.1157 0.054 Uiso 1 1 calc R
C8 C 0.0000 1.0000 0.5000 0.0427(10) Uani 1 2 d S

loop_
_atom_site_aniso_label
_atom_site_aniso_U_11
_atom_site_aniso_U_22
_atom_site_aniso_U_33
_atom_site_aniso_U_23
_atom_site_aniso_U_13
_atom_site_aniso_U_12
S1 0.0250(4) 0.0421(4) 0.0250(4) -0.0007(2) 0.0006(3) -0.0131(2)
S2 0.0220(4) 0.0421(4) 0.0313(4) -0.0103(2) -0.0010(3) 0.0041(2)
S3 0.0341(4) 0.0465(5) 0.0246(4) -0.0006(2) -0.0048(3) -0.0021(3)
S4 0.0512(6) 0.0808(8) 0.0729(7) -0.0051(5) 0.0062(5) 0.0048(4)
C6 0.0269(15) 0.0541(19) 0.0421(15) -0.0025(12) -0.0081(11) -0.0045(12)
C5 0.0276(14) 0.0320(13) 0.0292(12) 0.0008(9) -0.0006(10) -0.0035(10)
C4 0.0276(13) 0.0233(12) 0.0253(11) -0.0029(8) -0.0001(10) -0.0062(9)
C1 0.0241(11) 0.0265(12) 0.0257(10) -0.0011(9) -0.0011(8) -0.0020(9)
C2 0.0250(13) 0.0216(12) 0.0273(12) -0.0034(8) 0.0000(10) -0.0026(9)
C3 0.0276(13) 0.0237(12) 0.0316(13) -0.0038(9) 0.0019(10) -0.0018(9)
C7 0.0434(17) 0.0362(15) 0.0298(15) -0.0062(10) 0.0084(12) -0.0026(12)
C8 0.032(2) 0.052(3) 0.043(2) 0.0117(18) -0.0095(15) -0.0146(18)

loop_
_atom_type_symbol
_atom_type_description
_atom_type_scat_dispersion_real
_atom_type_scat_dispersion_imag
_atom_type_scat_source
C C 0.0181 0.0091 'International Tables Vol C Tables 4.2.6.8 and 6.1.1.4'
H H 0.0000 0.0000 'International Tables Vol C Tables 4.2.6.8 and 6.1.1.4'
S S 0.3331 0.5567 'International Tables Vol C Tables 4.2.6.8 and 6.1.1.4'

loop_
_geom_angle_atom_site_label_1
_geom_angle_atom_site_label_2
_geom_angle_atom_site_label_3
_geom_angle
_geom_angle_site_symmetry_1
_geom_angle_site_symmetry_3
C1 S1 C4 100.04(11) . .
C1 S2 C2 99.92(12) . .
C5 S3 C3 93.56(13) 3_666 .
C4 C5 C6 129.1(3) . .
C4 C5 S3 109.4(2) . 3_666
C6 C5 S3 121.4(2) . 3_666
C5 C4 C2 113.8(2) . 3_666
C5 C4 S1 124.5(2) . .
C2 C4 S1 121.7(2) 3_666 .
C1 C1 S2 123.5(3) 3_666 .
C1 C1 S1 123.6(3) 3_666 .
S2 C1 S1 112.92(13) . .
C3 C2 C4 113.8(2) . 3_666
C3 C2 S2 123.9(2) . .
C4 C2 S2 122.29(19) 3_666 .
C2 C3 C7 128.9(3) . .
C2 C3 S3 109.3(2) . .
C7 C3 S3 121.8(2) . .
S4 C8 S4 180.000(1) . 3_576

loop_
_geom_bond_atom_site_label_1
_geom_bond_atom_site_label_2
_geom_bond_distance
_geom_bond_site_symmetry_2
S1 C1 1.764(2) .
S1 C4 1.768(3) .
S2 C1 1.763(2) .
S2 C2 1.764(3) .
S3 C5 1.726(3) 3_666
S3 C3 1.731(3) .
S4 C8 1.5305(11) .
C6 C5 1.503(4) .
C5 C4 1.361(4) .
C5 S3 1.726(3) 3_666
C4 C2 1.419(4) 3_666
C1 C1 1.341(5) 3_666
C2 C3 1.362(4) .
C2 C4 1.419(4) 3_666
C3 C7 1.499(4) .
C8 S4 1.5305(11) 3_576
